data_1523435
loop_
_publ_author_name
'Daams, J.L.C.'
'van Vucht, J.H.N.'

_publ_section_title
;
 Contribution to the system Mg-Au-Hg
;
_journal_name_full 'Philips Journal of Research'
_journal_page_first 275
_journal_page_last 292
_journal_volume 39
_journal_year 1984
_chemical_formula_sum 'Hg Mg3'
_space_group_IT_number 155
_symmetry_space_group_name_Hall 'R 3 2"'
_symmetry_space_group_name_H-M 'R 3 2 :H'
_cell_angle_alpha 90
_cell_angle_beta 90
_cell_angle_gamma 120
_cell_formula_units_Z 18
_cell_length_a 8.351
_cell_length_b 8.351
_cell_length_c 25.845
_cell_volume 1560.933
_citation_journal_id_ASTM PHJRD9
_cod_data_source_file Daams_PHJRD9_1984_635.cif
_cod_data_source_block Hg1Mg3
_cod_original_cell_volume 1560.932
_cod_original_formula_sum 'Hg1 Mg3'
_cod_database_code 1523435

loop_
_symmetry_equiv_pos_as_xyz
x,y,z
-y,x-y,z
-x+y,-x,z
y,x,-z
-x,-x+y,-z
x-y,-y,-z
x+2/3,y+1/3,z+1/3
-y+2/3,x-y+1/3,z+1/3
-x+y+2/3,-x+1/3,z+1/3
y+2/3,x+1/3,-z+1/3
-x+2/3,-x+y+1/3,-z+1/3
x-y+2/3,-y+1/3,-z+1/3
x+1/3,y+2/3,z+2/3
-y+1/3,x-y+2/3,z+2/3
-x+y+1/3,-x+2/3,z+2/3
y+1/3,x+2/3,-z+2/3
-x+1/3,-x+y+2/3,-z+2/3
x-y+1/3,-y+2/3,-z+2/3

loop_
_atom_site_label
_atom_site_type_symbol
_atom_site_fract_x
_atom_site_fract_y
_atom_site_fract_z
_atom_site_occupancy
_atom_site_U_iso_or_equiv
Mg5 Mg 0.333 0.333 0.111 1 0.0
Mg1 Mg 0 0 0.861 1 0.0
Hg1 Hg 0.667 0 0 1 0.0
Hg2 Hg 0.333 0 0.5 1 0.0
Mg3 Mg 0 0 0.695 1 0.0
Mg4 Mg 0.667 0.667 0.055 1 0.0
Mg2 Mg 0 0 0.417 1 0.0
